data_7714551
loop_
_publ_author_name
'Zou, Haiyan'
'Wang, Ziqian'
'Guo, Dianjun'
'Zhang, Lijun'
'Wang, Shaowu'
'Zhu, Xiancui'

_publ_section_title
;
 Synthesis and catalytic activity of tetradentate &#x3b2;-diketiminato
 rare-earth metal monoalkyl complexes in tandem Oppenauer oxidation and
 cross-aldol condensation.
;
_journal_issue 1
_journal_name_full 'Dalton transactions (Cambridge, England : 2003)'
_journal_page_first 267
_journal_page_last 275
_journal_paper_doi 10.1039/d3dt03374k
_journal_volume 53
_journal_year 2023
_chemical_formula_moiety '2(C34 H50 N3 O Si Yb)'
_chemical_formula_sum 'C68 H100 N6 O2 Si2 Yb2'
_chemical_formula_weight 1435.79
_space_group_crystal_system monoclinic
_space_group_IT_number 15
_space_group_name_Hall '-C 2yc'
_space_group_name_H-M_alt 'C 1 2/c 1'
_atom_sites_solution_hydrogens geom
_audit_creation_date 2023-08-03
_audit_creation_method
;
Olex2 1.3
(compiled 2020.11.12 svn.r5f609507 for OlexSys, GUI svn.r6408)
;
_audit_update_record
;
2023-09-22 deposited with the CCDC.	2023-11-20 downloaded from the CCDC.
;
_cell_angle_alpha 90
_cell_angle_beta 129.797(13)
_cell_angle_gamma 90
_cell_formula_units_Z 8
_cell_length_a 35.46(5)
_cell_length_b 23.07(3)
_cell_length_c 23.60(3)
_cell_measurement_reflns_used 9371
_cell_measurement_temperature 293.15
_cell_measurement_theta_max 23.933
_cell_measurement_theta_min 2.247
_cell_volume 14833(3)
_computing_cell_refinement 'SAINT v8.37A (Bruker, 2015)'
_computing_data_collection 'SAINT v8.37A (Bruker, 2015)'
_computing_data_reduction 'SAINT v8.37A (Bruker, 2015)'
_computing_molecular_graphics 'Olex2 1.3 (Dolomanov et al., 2009)'
_computing_publication_material 'Olex2 1.3 (Dolomanov et al., 2009)'
_computing_structure_refinement 'SHELXL 2018/3 (Sheldrick, 2015)'
_computing_structure_solution 'ShelXT (Sheldrick, 2015)'
_diffrn_ambient_temperature 293.15
_diffrn_measured_fraction_theta_full 0.996
_diffrn_measured_fraction_theta_max 0.964
_diffrn_measurement_device_type 'Bruker APEX-II CCD'
_diffrn_measurement_method '\f and \w scans'
_diffrn_radiation_type MoK\a
_diffrn_radiation_wavelength 0.71073
_diffrn_reflns_av_R_equivalents 0.0663
_diffrn_reflns_av_unetI/netI 0.0625
_diffrn_reflns_Laue_measured_fraction_full 0.996
_diffrn_reflns_Laue_measured_fraction_max 0.964
_diffrn_reflns_limit_h_max 45
_diffrn_reflns_limit_h_min -45
_diffrn_reflns_limit_k_max 29
_diffrn_reflns_limit_k_min -29
_diffrn_reflns_limit_l_max 30
_diffrn_reflns_limit_l_min -30
_diffrn_reflns_number 81118
_diffrn_reflns_point_group_measured_fraction_full 0.996
_diffrn_reflns_point_group_measured_fraction_max 0.964
_diffrn_reflns_theta_full 25.242
_diffrn_reflns_theta_max 27.730
_diffrn_reflns_theta_min 1.157
_exptl_absorpt_coefficient_mu 2.581
_exptl_absorpt_correction_T_max 0.7456
_exptl_absorpt_correction_T_min 0.4518
_exptl_absorpt_correction_type multi-scan
_exptl_absorpt_process_details
'SADABS-2016/2 (Bruker,2016/2) was used for absorption correction. wR2(int) was 0.1198 before and 0.0629 after correction. The Ratio of minimum to maximum transmission is 0.6060. The \l/2 correction factor is Not present.'
_exptl_crystal_colour red
_exptl_crystal_colour_primary red
_exptl_crystal_density_diffrn 1.286
_exptl_crystal_description block
_exptl_crystal_F_000 5872
_exptl_crystal_size_max 0.22
_exptl_crystal_size_mid 0.21
_exptl_crystal_size_min 0.2
_refine_diff_density_max 0.809
_refine_diff_density_min -0.458
_refine_diff_density_rms 0.090
_refine_ls_extinction_method none
_refine_ls_goodness_of_fit_ref 1.029
_refine_ls_hydrogen_treatment constr
_refine_ls_matrix_type full
_refine_ls_number_parameters 781
_refine_ls_number_reflns 16820
_refine_ls_number_restraints 169
_refine_ls_restrained_S_all 1.039
_refine_ls_R_factor_all 0.0875
_refine_ls_R_factor_gt 0.0435
_refine_ls_shift/su_max 0.002
_refine_ls_shift/su_mean 0.000
_refine_ls_structure_factor_coef Fsqd
_refine_ls_weighting_details 'w=1/[\s^2^(Fo^2^)+(0.0504P)^2^+6.4998P] where P=(Fo^2^+2Fc^2^)/3'
_refine_ls_weighting_scheme calc
_refine_ls_wR_factor_gt 0.1007
_refine_ls_wR_factor_ref 0.1158
_reflns_Friedel_coverage 0.000
_reflns_number_gt 10334
_reflns_number_total 16820
_reflns_threshold_expression 'I > 2\s(I)'
_cod_data_source_file d3dt03374k2.cif
_cod_data_source_block 2c
_cod_depositor_comments 'Adding full bibliography for 7714545--7714552.cif.'
_cod_original_cell_volume 14828(33)
_cod_database_code 7714551
_shelx_shelxl_version_number 2018/3
_shelx_space_group_comment
;
The symmetry employed for this shelxl refinement is uniquely defined
by the following loop, which should always be used as a source of
symmetry information in preference to the above space-group names.
They are only intended as comments.
;
_shelx_estimated_absorpt_t_max 0.626
_shelx_estimated_absorpt_t_min 0.601
_olex2_refinement_description
;
1. Fixed Uiso
 At 1.2 times of:
  All C(H) groups, All C(H,H) groups, All C(H,H,H,H) groups
 At 1.5 times of:
  All C(H,H,H) groups
2. Restrained distances
 Si2A-C33A \\sim Si2-C33A
 with sigma of 0.02
3. Uiso/Uaniso restraints and constraints
Uanis(Si2) \\sim Ueq, Uanis(C33A) \\sim Ueq, Uanis(C31A) \\sim Ueq, Uanis(C34A)
\\sim Ueq, Uanis(C32A) \\sim Ueq, Uanis(C68A) \\sim Ueq, Uanis(C67A) \\sim Ueq,
Uanis(C66A) \\sim Ueq, Uanis(Si2A) \\sim Ueq: with sigma of 0.01 and sigma for
terminal atoms of 0.02
Uanis(C10A) \\sim Ueq, Uanis(C9A) \\sim Ueq: with sigma of 0.01 and sigma for
terminal atoms of 0.02
Uanis(C8) \\sim Ueq, Uanis(C7) \\sim Ueq, Uanis(C6) \\sim Ueq, Uanis(C5) \\sim
Ueq, Uanis(C4) \\sim Ueq, Uanis(C3) \\sim Ueq: with sigma of 0.01 and sigma for
terminal atoms of 0.02
Uanis(C8A) \\sim Ueq, Uanis(C7A) \\sim Ueq, Uanis(C4A) \\sim Ueq, Uanis(C3A)
\\sim Ueq, Uanis(C5A) \\sim Ueq, Uanis(C6A) \\sim Ueq: with sigma of 0.01 and
sigma for terminal atoms of 0.02
4. Rigid body (RIGU) restrains
 Si2, Si2A, C31A, C66A, C32A, C67A, C34A, C68A
 with sigma for 1-2 distances of 0.001 and sigma for 1-3 distances of 0.002
5. Others
 Sof(Si2A)=Sof(H31C)=Sof(H31D)=Sof(C66A)=Sof(H66A)=Sof(H66B)=Sof(H66C)=
 Sof(C67A)=Sof(H67A)=Sof(H67B)=Sof(H67C)=Sof(C68A)=Sof(H68A)=Sof(H68B)=
 Sof(H68C)=1-FVAR(1)
 Sof(Si2)=Sof(H33C)=Sof(H33D)=Sof(C31A)=Sof(H31F)=Sof(H31G)=Sof(H31H)=
 Sof(C32A)=Sof(H32D)=Sof(H32E)=Sof(H32F)=Sof(C34A)=Sof(H34D)=Sof(H34E)=
 Sof(H34F)=FVAR(1)
6.a Ternary CH refined with riding coordinates:
 C25(H25), C28(H28), C25A(H25A), C28A(H28A)
6.b Secondary CH2 refined with riding coordinates:
 C9(H9A,H9B), C10(H10A,H10B), C12(H12A,H12B), C13(H13A,H13B), C33(H33A,H33B),
 C9A(H9AA,H9AB), C10A(H10C,H10D), C12A(H12C,H12D), C13A(H13C,H13D), C33A(H33C,
 H33D), C33A(H31C,H31D)
6.c Aromatic/amide H refined with riding coordinates:
 C4(H4), C5(H5), C6(H6), C7(H7), C15(H15), C21(H21), C22(H22), C23(H23),
 C4A(H4A), C5A(H5A), C6A(H6A), C7A(H7A), C15A(H15A), C23A(H23A), C22A(H22A),
 C21A(H21A)
6.d Idealised Me refined as rotating group:
 C11(H11A,H11B,H11C), C17(H17A,H17B,H17C), C18(H18A,H18B,H18C), C26(H26A,H26B,
 H26C), C27(H27A,H27B,H27C), C29(H29A,H29B,H29C), C30(H30A,H30B,H30C), C31(H31A,
 H31B,H31E), C32(H32A,H32B,H32C), C34(H34A,H34B,H34C), C11A(H11D,H11E,H11F),
 C17A(H17D,H17E,H17F), C18A(H18D,H18E,H18F), C27A(H27D,H27E,H27F), C26A(H26D,
 H26E,H26F), C30A(H30D,H30E,H30F), C29A(H29D,H29E,H29F), C31A(H31F,H31G,H31H),
 C66A(H66A,H66B,H66C), C32A(H32D,H32E,H32F), C67A(H67A,H67B,H67C), C34A(H34D,
 H34E,H34F), C68A(H68A,H68B,H68C)
;
_platon_squeeze_void_probe_radius 1.20
_olex2_submission_special_instructions 'No special instructions were received'

loop_
_space_group_symop_operation_xyz
'x, y, z'
'-x, y, -z+1/2'
'x+1/2, y+1/2, z'
'-x+1/2, y+1/2, -z+1/2'
'-x, -y, -z'
'x, -y, z-1/2'
'-x+1/2, -y+1/2, -z'
'x+1/2, -y+1/2, z-1/2'

loop_
_atom_site_label
_atom_site_type_symbol
_atom_site_fract_x
_atom_site_fract_y
_atom_site_fract_z
_atom_site_U_iso_or_equiv
_atom_site_adp_type
_atom_site_occupancy
_atom_site_site_symmetry_order
_atom_site_calc_flag
_atom_site_refinement_flags_posn
_atom_site_refinement_flags_adp
_atom_site_refinement_flags_occupancy
_atom_site_disorder_assembly
_atom_site_disorder_group
Yb1 Yb 0.55007(2) 0.16757(2) 0.15066(2) 0.05150(8) Uani 1 1 d . . . . .
Si1 Si 0.44853(6) 0.06107(7) 0.07954(10) 0.0711(5) Uani 1 1 d . . . . .
O1 O 0.59576(14) 0.19137(18) 0.27658(19) 0.0710(10) Uani 1 1 d . . . . .
N3 N 0.56030(16) 0.3093(2) 0.2003(3) 0.0679(12) Uani 1 1 d . . . . .
N1 N 0.51265(15) 0.17847(17) 0.0286(2) 0.0553(11) Uani 1 1 d . . . . .
N2 N 0.60796(14) 0.12588(17) 0.1477(2) 0.0514(10) Uani 1 1 d . . . . .
C1 C 0.53404(18) 0.2684(2) 0.1415(3) 0.0592(13) Uani 1 1 d . . . . .
C2 C 0.51235(19) 0.3009(2) 0.0782(3) 0.0593(13) Uani 1 1 d . . . . .
C3 C 0.5266(2) 0.3611(3) 0.0973(4) 0.0685(15) Uani 1 1 d . U . . .
C4 C 0.5192(2) 0.4115(3) 0.0585(4) 0.0839(19) Uani 1 1 d . U . . .
H4 H 0.499323 0.410930 0.007340 0.101 Uiso 1 1 calc R U . . .
C5 C 0.5421(3) 0.4625(3) 0.0976(5) 0.101(2) Uani 1 1 d . U . . .
H5 H 0.536886 0.496032 0.071522 0.121 Uiso 1 1 calc R U . . .
C6 C 0.5714(3) 0.4654(3) 0.1713(6) 0.104(2) Uani 1 1 d . U . . .
H6 H 0.586747 0.500216 0.194870 0.124 Uiso 1 1 calc R U . . .
C7 C 0.5793(2) 0.4169(3) 0.2135(4) 0.097(2) Uani 1 1 d . U . . .
H7 H 0.597993 0.419326 0.264394 0.116 Uiso 1 1 calc R U . . .
C8 C 0.5573(2) 0.3635(3) 0.1749(4) 0.0715(16) Uani 1 1 d . U . . .
C9 C 0.5860(3) 0.2965(3) 0.2770(4) 0.094(2) Uani 1 1 d . . . . .
H9A H 0.577588 0.325674 0.296900 0.113 Uiso 1 1 calc R U . . .
H9B H 0.621001 0.298961 0.303837 0.113 Uiso 1 1 calc R U . . .
C10 C 0.5744(3) 0.2380(4) 0.2897(3) 0.095(2) Uani 1 1 d . . . . .
H10A H 0.586876 0.235622 0.340059 0.114 Uiso 1 1 calc R U . . .
H10B H 0.539102 0.233025 0.257125 0.114 Uiso 1 1 calc R U . . .
C11 C 0.6279(3) 0.1565(3) 0.3388(4) 0.118(3) Uani 1 1 d . . . . .
H11A H 0.610309 0.138565 0.352491 0.176 Uiso 1 1 calc R U . . .
H11B H 0.653939 0.179904 0.378839 0.176 Uiso 1 1 calc R U . . .
H11C H 0.641392 0.127032 0.327625 0.176 Uiso 1 1 calc R U . . .
C12 C 0.4793(2) 0.2784(3) 0.0002(3) 0.0692(15) Uani 1 1 d . . . . .
H12A H 0.494666 0.285882 -0.021408 0.083 Uiso 1 1 calc R U . . .
H12B H 0.448608 0.299677 -0.028302 0.083 Uiso 1 1 calc R U . . .
C13 C 0.46846(18) 0.2141(2) -0.0054(3) 0.0674(15) Uani 1 1 d . . . . .
H13A H 0.454853 0.206121 0.018677 0.081 Uiso 1 1 calc R U . . .
H13B H 0.444021 0.203556 -0.056966 0.081 Uiso 1 1 calc R U . . .
C14 C 0.52473(19) 0.1605(2) -0.0111(3) 0.0555(13) Uani 1 1 d . . . . .
C15 C 0.56869(19) 0.1304(2) 0.0185(3) 0.0565(13) Uani 1 1 d . . . . .
H15 H 0.572151 0.118901 -0.015767 0.068 Uiso 1 1 calc R U . . .
C16 C 0.60742(18) 0.1155(2) 0.0912(3) 0.0549(12) Uani 1 1 d . . . . .
C17 C 0.4909(2) 0.1707(3) -0.0943(3) 0.0760(17) Uani 1 1 d . . . . .
H17A H 0.459149 0.154568 -0.116976 0.114 Uiso 1 1 calc R U . . .
H17B H 0.504518 0.152317 -0.114153 0.114 Uiso 1 1 calc R U . . .
H17C H 0.487836 0.211568 -0.103964 0.114 Uiso 1 1 calc R U . . .
C18 C 0.6501(2) 0.0850(3) 0.1045(3) 0.0794(18) Uani 1 1 d . . . . .
H18A H 0.679774 0.106128 0.140396 0.119 Uiso 1 1 calc R U . . .
H18B H 0.644699 0.082901 0.059145 0.119 Uiso 1 1 calc R U . . .
H18C H 0.652994 0.046496 0.122396 0.119 Uiso 1 1 calc R U . . .
C19 C 0.65238(18) 0.1092(2) 0.2213(3) 0.0564(13) Uani 1 1 d . . . . .
C20 C 0.6546(2) 0.0538(2) 0.2490(3) 0.0640(14) Uani 1 1 d . . . . .
C21 C 0.6971(2) 0.0399(3) 0.3220(3) 0.0757(17) Uani 1 1 d . . . . .
H21 H 0.699622 0.003976 0.342070 0.091 Uiso 1 1 calc R U . . .
C22 C 0.7345(2) 0.0796(3) 0.3629(3) 0.092(2) Uani 1 1 d . . . . .
H22 H 0.762226 0.070103 0.410577 0.111 Uiso 1 1 calc R U . . .
C23 C 0.7317(2) 0.1326(3) 0.3349(4) 0.0844(19) Uani 1 1 d . . . . .
H23 H 0.757751 0.158343 0.363819 0.101 Uiso 1 1 calc R U . . .
C24 C 0.6912(2) 0.1492(3) 0.2648(3) 0.0672(15) Uani 1 1 d . . . . .
C25 C 0.6141(2) 0.0082(3) 0.2039(3) 0.0789(18) Uani 1 1 d . . . . .
H25 H 0.588020 0.024745 0.155218 0.095 Uiso 1 1 calc R U . . .
C26 C 0.6334(3) -0.0470(3) 0.1928(5) 0.128(3) Uani 1 1 d . . . . .
H26A H 0.648590 -0.036550 0.172093 0.191 Uiso 1 1 calc R U . . .
H26B H 0.606602 -0.072994 0.159906 0.191 Uiso 1 1 calc R U . . .
H26C H 0.657136 -0.065741 0.239486 0.191 Uiso 1 1 calc R U . . .
C27 C 0.5917(3) -0.0087(4) 0.2385(5) 0.128(3) Uani 1 1 d . . . . .
H27A H 0.616970 -0.023028 0.287519 0.193 Uiso 1 1 calc R U . . .
H27B H 0.567620 -0.038480 0.209408 0.193 Uiso 1 1 calc R U . . .
H27C H 0.576390 0.024494 0.240685 0.193 Uiso 1 1 calc R U . . .
C28 C 0.6902(2) 0.2096(3) 0.2359(4) 0.089(2) Uani 1 1 d . . . . .
H28 H 0.658376 0.213598 0.186359 0.107 Uiso 1 1 calc R U . . .
C29 C 0.7290(4) 0.2175(4) 0.2292(6) 0.162(4) Uani 1 1 d . . . . .
H29A H 0.754196 0.242545 0.267835 0.242 Uiso 1 1 calc R U . . .
H29B H 0.714722 0.234492 0.182180 0.242 Uiso 1 1 calc R U . . .
H29C H 0.742943 0.180518 0.233165 0.242 Uiso 1 1 calc R U . . .
C30 C 0.6937(3) 0.2573(3) 0.2825(5) 0.125(3) Uani 1 1 d . . . . .
H30A H 0.665935 0.255371 0.280850 0.188 Uiso 1 1 calc R U . . .
H30B H 0.693945 0.294165 0.263858 0.188 Uiso 1 1 calc R U . . .
H30C H 0.723362 0.252884 0.332544 0.188 Uiso 1 1 calc R U . . .
C33 C 0.4908(2) 0.1178(3) 0.1463(4) 0.0834(19) Uani 1 1 d . . . . .
H33A H 0.508415 0.100273 0.194621 0.100 Uiso 1 1 calc R U . . .
H33B H 0.470008 0.147453 0.142729 0.100 Uiso 1 1 calc R U . . .
C31 C 0.4698(3) 0.0309(3) 0.0304(4) 0.094(2) Uani 1 1 d . . . . .
H31A H 0.472231 0.061726 0.005510 0.141 Uiso 1 1 calc R U . . .
H31B H 0.446644 0.002573 -0.005035 0.141 Uiso 1 1 calc R U . . .
H31E H 0.501342 0.013073 0.065479 0.141 Uiso 1 1 calc R U . . .
C32 C 0.3843(2) 0.0906(3) 0.0061(4) 0.104(2) Uani 1 1 d . . . . .
H32A H 0.385858 0.123438 -0.017418 0.157 Uiso 1 1 calc R U . . .
H32B H 0.370534 0.102234 0.028430 0.157 Uiso 1 1 calc R U . . .
H32C H 0.364153 0.061061 -0.030044 0.157 Uiso 1 1 calc R U . . .
C34 C 0.4439(2) -0.0019(3) 0.1254(4) 0.098(2) Uani 1 1 d . . . . .
H34A H 0.427549 -0.033588 0.091226 0.147 Uiso 1 1 calc R U . . .
H34B H 0.425612 0.009493 0.140694 0.147 Uiso 1 1 calc R U . . .
H34C H 0.476279 -0.013826 0.167680 0.147 Uiso 1 1 calc R U . . .
Yb1A Yb 0.85312(2) -0.05441(2) 0.57895(2) 0.06062(9) Uani 1 1 d . . . . .
Si2 Si 0.8594(5) -0.1373(5) 0.7215(7) 0.094(3) Uani 0.681(14) 1 d D U P A 1
Si2A Si 0.8689(9) -0.1463(10) 0.7284(13) 0.083(5) Uani 0.319(14) 1 d D U P A 2
O1A O 0.92798(13) -0.04201(19) 0.6006(2) 0.0808(12) Uani 1 1 d . . . . .
N4 N 0.89003(17) 0.0828(2) 0.5777(3) 0.0713(13) Uani 1 1 d . . . . .
N1A N 0.77771(16) -0.03400(19) 0.5432(3) 0.0604(11) Uani 1 1 d . . . . .
N2A N 0.80500(14) -0.11049(18) 0.4745(2) 0.0578(11) Uani 1 1 d . . . . .
C1A C 0.85852(19) 0.0492(2) 0.5821(3) 0.0637(15) Uani 1 1 d . . . . .
C2A C 0.82104(19) 0.0873(3) 0.5624(3) 0.0640(14) Uani 1 1 d . . . . .
C3A C 0.8286(2) 0.1428(3) 0.5434(3) 0.0705(16) Uani 1 1 d . U . . .
C4A C 0.8015(3) 0.1951(3) 0.5165(3) 0.0872(19) Uani 1 1 d . U . . .
H4A H 0.772444 0.199048 0.508897 0.105 Uiso 1 1 calc R U . . .
C5A C 0.8201(3) 0.2405(3) 0.5018(4) 0.102(2) Uani 1 1 d . U . . .
H5A H 0.803452 0.275703 0.485515 0.122 Uiso 1 1 calc R U . . .
C6A C 0.8620(4) 0.2350(3) 0.5106(4) 0.106(2) Uani 1 1 d . U . . .
H6A H 0.872091 0.266057 0.497985 0.127 Uiso 1 1 calc R U . . .
C7A C 0.8902(3) 0.1845(3) 0.5380(4) 0.096(2) Uani 1 1 d . U . . .
H7A H 0.919329 0.181620 0.545629 0.116 Uiso 1 1 calc R U . . .
C8A C 0.8721(2) 0.1376(3) 0.5534(3) 0.0730(16) Uani 1 1 d . U . . .
C9A C 0.9369(2) 0.0635(3) 0.5993(4) 0.098(2) Uani 1 1 d . U . . .
H9AA H 0.961156 0.093866 0.627747 0.117 Uiso 1 1 calc R U . . .
H9AB H 0.933191 0.056861 0.555399 0.117 Uiso 1 1 calc R U . . .
C10A C 0.9548(2) 0.0096(4) 0.6438(4) 0.096(2) Uani 1 1 d . U . . .
H10C H 0.989253 0.004447 0.667855 0.115 Uiso 1 1 calc R U . . .
H10D H 0.952136 0.013708 0.682057 0.115 Uiso 1 1 calc R U . . .
C11A C 0.9524(2) -0.0744(4) 0.5820(5) 0.130(3) Uani 1 1 d . . . . .
H11D H 0.934070 -0.108997 0.556383 0.195 Uiso 1 1 calc R U . . .
H11E H 0.984574 -0.084742 0.626215 0.195 Uiso 1 1 calc R U . . .
H11F H 0.955262 -0.051608 0.550917 0.195 Uiso 1 1 calc R U . . .
C12A C 0.7793(2) 0.0728(3) 0.5623(4) 0.0786(17) Uani 1 1 d . . . . .
H12C H 0.748480 0.076291 0.512424 0.094 Uiso 1 1 calc R U . . .
H12D H 0.779074 0.100790 0.592726 0.094 Uiso 1 1 calc R U . . .
C13A C 0.7831(2) 0.0119(3) 0.5909(4) 0.0768(17) Uani 1 1 d . . . . .
H13C H 0.814704 0.007674 0.639821 0.092 Uiso 1 1 calc R U . . .
H13D H 0.757855 0.007148 0.595294 0.092 Uiso 1 1 calc R U . . .
C14A C 0.73380(19) -0.0565(2) 0.4900(3) 0.0630(15) Uani 1 1 d . . . . .
C15A C 0.72474(19) -0.0980(3) 0.4388(3) 0.0653(15) Uani 1 1 d . . . . .
H15A H 0.692601 -0.111396 0.405729 0.078 Uiso 1 1 calc R U . . .
C16A C 0.75677(19) -0.1214(2) 0.4308(3) 0.0607(14) Uani 1 1 d . . . . .
C17A C 0.6890(2) -0.0378(3) 0.4815(4) 0.098(2) Uani 1 1 d . . . . .
H17D H 0.694162 -0.047272 0.525611 0.147 Uiso 1 1 calc R U . . .
H17E H 0.660434 -0.057657 0.440316 0.147 Uiso 1 1 calc R U . . .
H17F H 0.684425 0.003283 0.473294 0.147 Uiso 1 1 calc R U . . .
C18A C 0.7337(2) -0.1617(3) 0.3649(4) 0.0806(18) Uani 1 1 d . . . . .
H18D H 0.735759 -0.144205 0.330031 0.121 Uiso 1 1 calc R U . . .
H18E H 0.699903 -0.168222 0.341902 0.121 Uiso 1 1 calc R U . . .
H18F H 0.750955 -0.197974 0.381294 0.121 Uiso 1 1 calc R U . . .
C19A C 0.83313(18) -0.1362(3) 0.4550(3) 0.0636(14) Uani 1 1 d . . . . .
C24A C 0.8591(2) -0.1871(3) 0.4895(4) 0.0729(16) Uani 1 1 d . . . . .
C23A C 0.8864(2) -0.2110(3) 0.4703(4) 0.094(2) Uani 1 1 d . . . . .
H23A H 0.903638 -0.245456 0.491975 0.112 Uiso 1 1 calc R U . . .
C22A C 0.8876(3) -0.1837(3) 0.4200(5) 0.099(2) Uani 1 1 d . . . . .
H22A H 0.905582 -0.199737 0.407605 0.118 Uiso 1 1 calc R U . . .
C21A C 0.8623(2) -0.1325(3) 0.3874(4) 0.088(2) Uani 1 1 d . . . . .
H21A H 0.864339 -0.114176 0.354294 0.105 Uiso 1 1 calc R U . . .
C20A C 0.8340(2) -0.1074(3) 0.4027(3) 0.0701(16) Uani 1 1 d . . . . .
C25A C 0.8603(3) -0.2187(3) 0.5471(5) 0.102(2) Uani 1 1 d . . . . .
H25A H 0.846877 -0.192319 0.562874 0.122 Uiso 1 1 calc R U . . .
C27A C 0.8274(4) -0.2722(4) 0.5138(6) 0.175(4) Uani 1 1 d . . . . .
H27D H 0.794438 -0.260842 0.472976 0.263 Uiso 1 1 calc R U . . .
H27E H 0.827736 -0.290837 0.550562 0.263 Uiso 1 1 calc R U . . .
H27F H 0.839298 -0.298683 0.497058 0.263 Uiso 1 1 calc R U . . .
C26A C 0.9113(4) -0.2370(5) 0.6160(5) 0.166(4) Uani 1 1 d . . . . .
H26D H 0.926264 -0.261035 0.602024 0.250 Uiso 1 1 calc R U . . .
H26E H 0.908575 -0.258260 0.648169 0.250 Uiso 1 1 calc R U . . .
H26F H 0.931157 -0.203139 0.641063 0.250 Uiso 1 1 calc R U . . .
C28A C 0.8063(2) -0.0517(3) 0.3655(4) 0.0797(18) Uani 1 1 d . . . . .
H28A H 0.782124 -0.047067 0.372659 0.096 Uiso 1 1 calc R U . . .
C30A C 0.7783(3) -0.0516(4) 0.2816(4) 0.125(3) Uani 1 1 d . . . . .
H30D H 0.801419 -0.053112 0.273121 0.188 Uiso 1 1 calc R U . . .
H30E H 0.759108 -0.016828 0.260175 0.188 Uiso 1 1 calc R U . . .
H30F H 0.757077 -0.084740 0.259412 0.188 Uiso 1 1 calc R U . . .
C29A C 0.8413(3) 0.0004(3) 0.4014(4) 0.104(2) Uani 1 1 d . . . . .
H29D H 0.854328 0.004245 0.451535 0.156 Uiso 1 1 calc R U . . .
H29E H 0.823779 0.035045 0.374584 0.156 Uiso 1 1 calc R U . . .
H29F H 0.867767 -0.005470 0.400568 0.156 Uiso 1 1 calc R U . . .
C33A C 0.8918(2) -0.0987(3) 0.6931(3) 0.0845(18) Uani 1 1 d D U . . .
H33C H 0.914540 -0.126602 0.699071 0.101 Uiso 0.681(14) 1 calc R U P A 1
H33D H 0.911626 -0.068890 0.729939 0.101 Uiso 0.681(14) 1 calc R U P A 1
H31C H 0.918311 -0.120706 0.701697 0.101 Uiso 0.319(14) 1 calc R U P A 2
H31D H 0.907423 -0.066903 0.728079 0.101 Uiso 0.319(14) 1 calc R U P A 2
C31A C 0.8032(5) -0.1758(6) 0.6430(8) 0.128(5) Uani 0.681(14) 1 d . U P A 1
H31F H 0.781277 -0.148541 0.604427 0.193 Uiso 0.681(14) 1 calc R U P A 1
H31G H 0.787278 -0.193582 0.659462 0.193 Uiso 0.681(14) 1 calc R U P A 1
H31H H 0.812159 -0.205047 0.624546 0.193 Uiso 0.681(14) 1 calc R U P A 1
C66A C 0.8441(17) -0.2070(19) 0.694(3) 0.203(15) Uani 0.319(14) 1 d . U P A 2
H66A H 0.816867 -0.211956 0.692721 0.305 Uiso 0.319(14) 1 calc R U P A 2
H66B H 0.867698 -0.237235 0.722651 0.305 Uiso 0.319(14) 1 calc R U P A 2
H66C H 0.832700 -0.208843 0.644153 0.305 Uiso 0.319(14) 1 calc R U P A 2
C32A C 0.8985(7) -0.2083(8) 0.7813(10) 0.198(8) Uani 0.681(14) 1 d . U P A 1
H32D H 0.895937 -0.237037 0.749537 0.297 Uiso 0.681(14) 1 calc R U P A 1
H32E H 0.885807 -0.223818 0.803899 0.297 Uiso 0.681(14) 1 calc R U P A 1
H32F H 0.932319 -0.197828 0.818882 0.297 Uiso 0.681(14) 1 calc R U P A 1
C67A C 0.9052(13) -0.1424(17) 0.8260(16) 0.160(12) Uani 0.319(14) 1 d . U P A 2
H67A H 0.894872 -0.171885 0.842161 0.239 Uiso 0.319(14) 1 calc R U P A 2
H67B H 0.901281 -0.104960 0.839427 0.239 Uiso 0.319(14) 1 calc R U P A 2
H67C H 0.939128 -0.148244 0.849098 0.239 Uiso 0.319(14) 1 calc R U P A 2
C34A C 0.8493(8) -0.0981(7) 0.7738(11) 0.172(7) Uani 0.681(14) 1 d . U P A 1
H34D H 0.879430 -0.095247 0.823716 0.258 Uiso 0.681(14) 1 calc R U P A 1
H34E H 0.825080 -0.117519 0.773141 0.258 Uiso 0.681(14) 1 calc R U P A 1
H34F H 0.837875 -0.059918 0.753429 0.258 Uiso 0.681(14) 1 calc R U P A 1
C68A C 0.8097(13) -0.0859(15) 0.713(2) 0.146(11) Uani 0.319(14) 1 d . U P A 2
H68A H 0.825612 -0.057996 0.752350 0.219 Uiso 0.319(14) 1 calc R U P A 2
H68B H 0.787514 -0.108905 0.714041 0.219 Uiso 0.319(14) 1 calc R U P A 2
H68C H 0.791673 -0.066114 0.666653 0.219 Uiso 0.319(14) 1 calc R U P A 2

loop_
_atom_site_aniso_label
_atom_site_aniso_U_11
_atom_site_aniso_U_22
_atom_site_aniso_U_33
_atom_site_aniso_U_23
_atom_site_aniso_U_13
_atom_site_aniso_U_12
Yb1 0.05667(14) 0.05477(15) 0.05015(13) -0.00597(11) 0.03746(11) -0.00715(10)
Si1 0.0791(11) 0.0710(11) 0.0890(12) -0.0232(9) 0.0657(10) -0.0241(9)
O1 0.073(2) 0.088(3) 0.049(2) -0.006(2) 0.037(2) 0.005(2)
N3 0.067(3) 0.066(3) 0.067(3) -0.024(3) 0.041(3) -0.011(2)
N1 0.056(2) 0.053(3) 0.046(2) -0.008(2) 0.028(2) -0.008(2)
N2 0.057(2) 0.053(3) 0.047(2) 0.001(2) 0.035(2) -0.0012(19)
C1 0.053(3) 0.062(4) 0.057(3) -0.012(3) 0.032(3) -0.006(3)
C2 0.058(3) 0.051(3) 0.070(4) -0.005(3) 0.041(3) -0.001(3)
C3 0.063(3) 0.058(3) 0.101(4) -0.002(3) 0.060(3) 0.006(3)
C4 0.087(4) 0.076(4) 0.112(5) -0.001(4) 0.074(4) 0.007(3)
C5 0.098(5) 0.060(4) 0.161(6) -0.004(4) 0.091(5) 0.001(4)
C6 0.102(5) 0.061(4) 0.161(7) -0.023(5) 0.090(5) -0.009(4)
C7 0.078(4) 0.090(5) 0.120(5) -0.036(4) 0.062(4) -0.002(4)
C8 0.056(3) 0.064(4) 0.096(4) -0.021(3) 0.050(3) -0.004(3)
C9 0.097(5) 0.091(6) 0.074(5) -0.027(4) 0.046(4) 0.007(4)
C10 0.106(5) 0.134(7) 0.054(4) 0.000(4) 0.055(4) 0.021(5)
C11 0.175(8) 0.112(6) 0.084(5) 0.018(5) 0.091(6) 0.032(6)
C12 0.064(3) 0.071(4) 0.065(4) 0.005(3) 0.038(3) 0.010(3)
C13 0.049(3) 0.081(4) 0.051(3) -0.011(3) 0.022(3) -0.008(3)
C14 0.066(3) 0.046(3) 0.044(3) -0.008(2) 0.030(3) -0.018(3)
C15 0.070(3) 0.053(3) 0.055(3) -0.004(3) 0.043(3) -0.005(3)
C16 0.063(3) 0.051(3) 0.060(3) 0.000(3) 0.044(3) -0.001(2)
C17 0.086(4) 0.081(4) 0.050(3) -0.005(3) 0.039(3) -0.004(3)
C18 0.083(4) 0.093(5) 0.085(4) -0.004(4) 0.064(4) 0.011(4)
C19 0.054(3) 0.066(4) 0.050(3) -0.001(3) 0.034(3) 0.002(3)
C20 0.064(3) 0.063(4) 0.063(3) 0.008(3) 0.040(3) 0.004(3)
C21 0.083(4) 0.068(4) 0.065(4) 0.012(3) 0.042(4) 0.017(3)
C22 0.073(4) 0.106(6) 0.052(4) -0.001(4) 0.018(3) 0.017(4)
C23 0.071(4) 0.082(5) 0.072(4) -0.013(4) 0.033(4) -0.008(4)
C24 0.057(3) 0.081(4) 0.056(3) -0.004(3) 0.033(3) -0.004(3)
C25 0.070(4) 0.068(4) 0.078(4) 0.017(3) 0.038(3) -0.002(3)
C26 0.122(7) 0.082(6) 0.136(7) -0.020(5) 0.063(6) -0.017(5)
C27 0.128(7) 0.120(7) 0.160(8) 0.005(6) 0.102(7) -0.022(5)
C28 0.077(4) 0.082(5) 0.076(4) -0.004(4) 0.034(4) -0.018(4)
C29 0.235(11) 0.111(7) 0.258(12) -0.016(8) 0.213(11) -0.030(7)
C30 0.177(8) 0.069(5) 0.183(9) -0.001(5) 0.140(8) -0.003(5)
C33 0.109(5) 0.082(4) 0.104(5) -0.029(4) 0.088(4) -0.038(4)
C31 0.106(5) 0.098(5) 0.116(5) -0.056(4) 0.088(5) -0.043(4)
C32 0.099(5) 0.100(6) 0.120(6) -0.012(5) 0.073(5) 0.004(4)
C34 0.097(5) 0.102(6) 0.113(5) -0.009(4) 0.075(5) -0.028(4)
Yb1A 0.04792(13) 0.07018(18) 0.06704(16) 0.00726(12) 0.03831(12) 0.00689(11)
Si2 0.114(5) 0.090(5) 0.080(3) 0.023(3) 0.063(4) 0.006(4)
Si2A 0.103(8) 0.062(6) 0.071(6) 0.003(5) 0.049(5) 0.005(6)
O1A 0.053(2) 0.094(3) 0.094(3) -0.008(3) 0.047(2) 0.000(2)
N4 0.067(3) 0.077(4) 0.085(3) -0.017(3) 0.055(3) -0.016(3)
N1A 0.062(3) 0.058(3) 0.080(3) 0.010(2) 0.054(3) 0.008(2)
N2A 0.049(2) 0.059(3) 0.072(3) 0.004(2) 0.041(2) 0.003(2)
C1A 0.060(3) 0.073(4) 0.073(4) -0.008(3) 0.049(3) -0.011(3)
C2A 0.056(3) 0.070(4) 0.066(4) -0.004(3) 0.039(3) -0.004(3)
C3A 0.071(4) 0.063(4) 0.057(3) -0.010(3) 0.032(3) -0.006(3)
C4A 0.089(4) 0.074(4) 0.075(4) -0.015(3) 0.042(3) -0.011(4)
C5A 0.130(6) 0.067(4) 0.081(4) -0.010(3) 0.055(4) -0.018(4)
C6A 0.146(6) 0.073(5) 0.094(5) -0.010(4) 0.074(5) -0.031(5)
C7A 0.117(5) 0.100(5) 0.092(4) -0.018(4) 0.076(4) -0.041(4)
C8A 0.087(4) 0.071(4) 0.072(4) -0.018(3) 0.057(3) -0.024(3)
C9A 0.081(4) 0.100(5) 0.129(5) -0.029(4) 0.074(4) -0.028(4)
C10A 0.051(3) 0.130(6) 0.096(5) -0.026(4) 0.042(3) -0.005(4)
C11A 0.073(4) 0.131(7) 0.195(9) -0.047(6) 0.090(6) -0.006(4)
C12A 0.082(4) 0.071(4) 0.104(5) -0.005(4) 0.069(4) 0.003(3)
C13A 0.083(4) 0.087(5) 0.096(5) 0.000(4) 0.073(4) 0.000(3)
C14A 0.056(3) 0.067(4) 0.089(4) 0.022(3) 0.057(3) 0.009(3)
C15A 0.049(3) 0.069(4) 0.080(4) 0.013(3) 0.042(3) 0.000(3)
C16A 0.062(3) 0.050(3) 0.080(4) 0.011(3) 0.051(3) -0.001(3)
C17A 0.070(4) 0.114(6) 0.143(6) -0.002(5) 0.083(5) 0.004(4)
C18A 0.068(4) 0.072(4) 0.099(5) -0.004(4) 0.053(4) -0.007(3)
C19A 0.048(3) 0.069(4) 0.082(4) -0.005(3) 0.045(3) -0.001(3)
C24A 0.067(4) 0.063(4) 0.102(5) -0.010(4) 0.060(4) -0.004(3)
C23A 0.085(4) 0.072(5) 0.142(7) -0.010(4) 0.081(5) 0.007(4)
C22A 0.089(5) 0.101(6) 0.145(7) -0.041(5) 0.094(5) -0.019(4)
C21A 0.092(5) 0.091(5) 0.114(5) -0.020(4) 0.081(5) -0.020(4)
C20A 0.061(3) 0.079(4) 0.085(4) -0.007(4) 0.054(3) -0.007(3)
C25A 0.116(6) 0.081(5) 0.131(6) 0.022(5) 0.090(6) 0.033(5)
C27A 0.227(12) 0.121(8) 0.202(11) 0.023(8) 0.149(11) -0.023(8)
C26A 0.153(9) 0.204(11) 0.145(9) 0.057(8) 0.097(8) 0.086(8)
C28A 0.080(4) 0.090(5) 0.088(5) 0.012(4) 0.062(4) 0.001(4)
C30A 0.106(6) 0.141(8) 0.106(6) 0.018(6) 0.058(5) -0.009(5)
C29A 0.106(5) 0.091(5) 0.115(6) 0.018(5) 0.071(5) 0.009(4)
C33A 0.079(4) 0.093(5) 0.079(4) 0.010(3) 0.050(3) 0.003(3)
C31A 0.149(10) 0.121(9) 0.114(8) 0.015(6) 0.083(7) -0.040(7)
C66A 0.22(2) 0.19(2) 0.20(2) -0.030(13) 0.138(16) -0.021(13)
C32A 0.204(13) 0.179(13) 0.181(13) 0.088(11) 0.109(10) 0.041(10)
C67A 0.172(17) 0.20(2) 0.127(15) 0.031(10) 0.103(11) -0.006(14)
C34A 0.232(15) 0.161(11) 0.205(12) -0.045(10) 0.177(12) -0.062(10)
C68A 0.155(17) 0.161(17) 0.156(18) 0.034(13) 0.115(13) -0.003(13)

loop_
_atom_type_symbol
_atom_type_description
_atom_type_scat_dispersion_real
_atom_type_scat_dispersion_imag
_atom_type_scat_source
C C 0.0033 0.0016 'International Tables Vol C Tables 4.2.6.8 and 6.1.1.4'
H H 0.0000 0.0000 'International Tables Vol C Tables 4.2.6.8 and 6.1.1.4'
N N 0.0061 0.0033 'International Tables Vol C Tables 4.2.6.8 and 6.1.1.4'
O O 0.0106 0.0060 'International Tables Vol C Tables 4.2.6.8 and 6.1.1.4'
Si Si 0.0817 0.0704 'International Tables Vol C Tables 4.2.6.8 and 6.1.1.4'
Yb Yb -0.3850 5.5486 'International Tables Vol C Tables 4.2.6.8 and 6.1.1.4'

loop_
_geom_angle_atom_site_label_1
_geom_angle_atom_site_label_2
_geom_angle_atom_site_label_3
_geom_angle
_geom_angle_site_symmetry_1
_geom_angle_site_symmetry_3
_geom_angle_publ_flag
O1 Yb1 C1 79.55(17) . . ?
N1 Yb1 O1 159.36(15) . . ?
N1 Yb1 N2 79.53(15) . . ?
N1 Yb1 C1 82.24(16) . . ?
N1 Yb1 C33 102.59(19) . . ?
N2 Yb1 O1 103.15(15) . . ?
N2 Yb1 C1 124.88(16) . . ?
N2 Yb1 C33 125.8(2) . . ?
C33 Yb1 O1 92.45(19) . . ?
C33 Yb1 C1 108.8(2) . . ?
C33 Si1 C31 111.2(3) . . ?
C33 Si1 C32 111.7(3) . . ?
C33 Si1 C34 112.2(3) . . ?
C31 Si1 C32 106.8(4) . . ?
C31 Si1 C34 106.7(3) . . ?
C34 Si1 C32 108.0(3) . . ?
C10 O1 Yb1 114.0(3) . . ?
C11 O1 Yb1 128.9(4) . . ?
C11 O1 C10 112.7(5) . . ?
C1 N3 C9 125.4(5) . . ?
C8 N3 C1 111.3(5) . . ?
C8 N3 C9 123.3(5) . . ?
C13 N1 Yb1 107.8(3) . . ?
C14 N1 Yb1 132.0(4) . . ?
C14 N1 C13 120.2(4) . . ?
C16 N2 Yb1 131.0(3) . . ?
C16 N2 C19 116.9(4) . . ?
C19 N2 Yb1 112.1(3) . . ?
N3 C1 Yb1 126.3(4) . . ?
C2 C1 Yb1 124.5(4) . . ?
C2 C1 N3 104.8(5) . . ?
C1 C2 C3 110.0(5) . . ?
C1 C2 C12 126.3(5) . . ?
C3 C2 C12 123.6(5) . . ?
C4 C3 C2 135.4(6) . . ?
C4 C3 C8 119.0(6) . . ?
C8 C3 C2 105.5(5) . . ?
C3 C4 H4 120.5 . . ?
C5 C4 C3 118.9(7) . . ?
C5 C4 H4 120.5 . . ?
C4 C5 H5 118.6 . . ?
C6 C5 C4 122.7(8) . . ?
C6 C5 H5 118.6 . . ?
C5 C6 H6 119.3 . . ?
C5 C6 C7 121.3(7) . . ?
C7 C6 H6 119.3 . . ?
C6 C7 H7 121.5 . . ?
C6 C7 C8 117.0(7) . . ?
C8 C7 H7 121.5 . . ?
N3 C8 C3 108.3(5) . . ?
N3 C8 C7 130.8(7) . . ?
C3 C8 C7 120.9(7) . . ?
N3 C9 H9A 108.8 . . ?
N3 C9 H9B 108.8 . . ?
N3 C9 C10 113.8(5) . . ?
H9A C9 H9B 107.7 . . ?
C10 C9 H9A 108.8 . . ?
C10 C9 H9B 108.8 . . ?
O1 C10 C9 112.3(6) . . ?
O1 C10 H10A 109.2 . . ?
O1 C10 H10B 109.2 . . ?
C9 C10 H10A 109.2 . . ?
C9 C10 H10B 109.2 . . ?
H10A C10 H10B 107.9 . . ?
O1 C11 H11A 109.5 . . ?
O1 C11 H11B 109.5 . . ?
O1 C11 H11C 109.5 . . ?
H11A C11 H11B 109.5 . . ?
H11A C11 H11C 109.5 . . ?
H11B C11 H11C 109.5 . . ?
C2 C12 H12A 108.9 . . ?
C2 C12 H12B 108.9 . . ?
C2 C12 C13 113.5(5) . . ?
H12A C12 H12B 107.7 . . ?
C13 C12 H12A 108.9 . . ?
C13 C12 H12B 108.9 . . ?
N1 C13 C12 112.1(4) . . ?
N1 C13 H13A 109.2 . . ?
N1 C13 H13B 109.2 . . ?
C12 C13 H13A 109.2 . . ?
C12 C13 H13B 109.2 . . ?
H13A C13 H13B 107.9 . . ?
N1 C14 C15 123.9(5) . . ?
N1 C14 C17 121.3(5) . . ?
C15 C14 C17 114.9(5) . . ?
C14 C15 H15 115.3 . . ?
C16 C15 C14 129.5(5) . . ?
C16 C15 H15 115.3 . . ?
N2 C16 C15 123.8(5) . . ?
N2 C16 C18 120.1(5) . . ?
C15 C16 C18 116.1(5) . . ?
C14 C17 H17A 109.5 . . ?
C14 C17 H17B 109.5 . . ?
C14 C17 H17C 109.5 . . ?
H17A C17 H17B 109.5 . . ?
H17A C17 H17C 109.5 . . ?
H17B C17 H17C 109.5 . . ?
C16 C18 H18A 109.5 . . ?
C16 C18 H18B 109.5 . . ?
C16 C18 H18C 109.5 . . ?
H18A C18 H18B 109.5 . . ?
H18A C18 H18C 109.5 . . ?
H18B C18 H18C 109.5 . . ?
C20 C19 N2 119.0(5) . . ?
C24 C19 N2 120.0(5) . . ?
C24 C19 C20 121.0(5) . . ?
C19 C20 C21 117.8(5) . . ?
C19 C20 C25 123.3(5) . . ?
C21 C20 C25 118.9(5) . . ?
C20 C21 H21 120.0 . . ?
C22 C21 C20 119.9(6) . . ?
C22 C21 H21 120.0 . . ?
C21 C22 H22 119.4 . . ?
C23 C22 C21 121.3(6) . . ?
C23 C22 H22 119.4 . . ?
C22 C23 H23 119.1 . . ?
C22 C23 C24 121.8(6) . . ?
C24 C23 H23 119.1 . . ?
C19 C24 C28 122.3(5) . . ?
C23 C24 C19 118.3(6) . . ?
C23 C24 C28 119.5(5) . . ?
C20 C25 H25 108.0 . . ?
C20 C25 C26 111.2(5) . . ?
C26 C25 H25 108.0 . . ?
C27 C25 C20 112.7(6) . . ?
C27 C25 H25 108.0 . . ?
C27 C25 C26 108.8(6) . . ?
C25 C26 H26A 109.5 . . ?
C25 C26 H26B 109.5 . . ?
C25 C26 H26C 109.5 . . ?
H26A C26 H26B 109.5 . . ?
H26A C26 H26C 109.5 . . ?
H26B C26 H26C 109.5 . . ?
C25 C27 H27A 109.5 . . ?
C25 C27 H27B 109.5 . . ?
C25 C27 H27C 109.5 . . ?
H27A C27 H27B 109.5 . . ?
H27A C27 H27C 109.5 . . ?
H27B C27 H27C 109.5 . . ?
C24 C28 H28 107.2 . . ?
C29 C28 C24 113.3(6) . . ?
C29 C28 H28 107.2 . . ?
C29 C28 C30 109.8(6) . . ?
C30 C28 C24 111.7(6) . . ?
C30 C28 H28 107.2 . . ?
C28 C29 H29A 109.5 . . ?
C28 C29 H29B 109.5 . . ?
C28 C29 H29C 109.5 . . ?
H29A C29 H29B 109.5 . . ?
H29A C29 H29C 109.5 . . ?
H29B C29 H29C 109.5 . . ?
C28 C30 H30A 109.5 . . ?
C28 C30 H30B 109.5 . . ?
C28 C30 H30C 109.5 . . ?
H30A C30 H30B 109.5 . . ?
H30A C30 H30C 109.5 . . ?
H30B C30 H30C 109.5 . . ?
Yb1 C33 H33A 105.6 . . ?
Yb1 C33 H33B 105.6 . . ?
Si1 C33 Yb1 126.9(3) . . ?
Si1 C33 H33A 105.6 . . ?
Si1 C33 H33B 105.6 . . ?
H33A C33 H33B 106.1 . . ?
Si1 C31 H31A 109.5 . . ?
Si1 C31 H31B 109.5 . . ?
Si1 C31 H31E 109.5 . . ?
H31A C31 H31B 109.5 . . ?
H31A C31 H31E 109.5 . . ?
H31B C31 H31E 109.5 . . ?
Si1 C32 H32A 109.5 . . ?
Si1 C32 H32B 109.5 . . ?
Si1 C32 H32C 109.5 . . ?
H32A C32 H32B 109.5 . . ?
H32A C32 H32C 109.5 . . ?
H32B C32 H32C 109.5 . . ?
Si1 C34 H34A 109.5 . . ?
Si1 C34 H34B 109.5 . . ?
Si1 C34 H34C 109.5 . . ?
H34A C34 H34B 109.5 . . ?
H34A C34 H34C 109.5 . . ?
H34B C34 H34C 109.5 . . ?
O1A Yb1A C1A 79.45(16) . . ?
N1A Yb1A O1A 159.82(16) . . ?
N1A Yb1A N2A 80.21(16) . . ?
N1A Yb1A C1A 81.79(17) . . ?
N1A Yb1A C33A 101.53(19) . . ?
N2A Yb1A O1A 104.97(15) . . ?
N2A Yb1A C1A 125.78(17) . . ?
N2A Yb1A C33A 118.4(2) . . ?
C33A Yb1A O1A 93.15(19) . . ?
C33A Yb1A C1A 115.2(2) . . ?
C33A Si2 C32A 109.2(9) . . ?
C31A Si2 C33A 112.3(7) . . ?
C31A Si2 C32A 97.3(9) . . ?
C34A Si2 C33A 117.1(8) . . ?
C34A Si2 C31A 112.3(10) . . ?
C34A Si2 C32A 106.6(10) . . ?
C33A Si2A C68A 100.7(13) . . ?
C66A Si2A C33A 123(2) . . ?
C66A Si2A C67A 115(2) . . ?
C66A Si2A C68A 108(2) . . ?
C67A Si2A C33A 112.9(15) . . ?
C67A Si2A C68A 90.3(18) . . ?
C10A O1A Yb1A 112.8(3) . . ?
C11A O1A Yb1A 133.9(4) . . ?
C11A O1A C10A 113.3(5) . . ?
C1A N4 C9A 125.6(6) . . ?
C8A N4 C1A 111.1(5) . . ?
C8A N4 C9A 123.3(5) . . ?
C13A N1A Yb1A 108.6(3) . . ?
C14A N1A Yb1A 131.0(4) . . ?
C14A N1A C13A 120.4(5) . . ?
C16A N2A Yb1A 129.6(4) . . ?
C16A N2A C19A 118.2(5) . . ?
C19A N2A Yb1A 112.2(3) . . ?
N4 C1A Yb1A 126.5(4) . . ?
C2A C1A Yb1A 125.1(4) . . ?
C2A C1A N4 104.9(5) . . ?
C1A C2A C3A 109.6(5) . . ?
C1A C2A C12A 125.4(5) . . ?
C3A C2A C12A 125.0(5) . . ?
C4A C3A C2A 133.6(6) . . ?
C8A C3A C2A 106.0(5) . . ?
C8A C3A C4A 120.3(6) . . ?
C3A C4A H4A 121.4 . . ?
C5A C4A C3A 117.2(7) . . ?
C5A C4A H4A 121.4 . . ?
C4A C5A H5A 118.9 . . ?
C6A C5A C4A 122.3(8) . . ?
C6A C5A H5A 118.9 . . ?
C5A C6A H6A 118.9 . . ?
C5A C6A C7A 122.2(7) . . ?
C7A C6A H6A 118.9 . . ?
C6A C7A H7A 121.7 . . ?
C6A C7A C8A 116.6(7) . . ?
C8A C7A H7A 121.7 . . ?
N4 C8A C3A 108.3(5) . . ?
N4 C8A C7A 130.3(7) . . ?
C3A C8A C7A 121.3(7) . . ?
N4 C9A H9AA 109.2 . . ?
N4 C9A H9AB 109.2 . . ?
N4 C9A C10A 112.2(6) . . ?
H9AA C9A H9AB 107.9 . . ?
C10A C9A H9AA 109.2 . . ?
C10A C9A H9AB 109.2 . . ?
O1A C10A C9A 113.4(6) . . ?
O1A C10A H10C 108.9 . . ?
O1A C10A H10D 108.9 . . ?
C9A C10A H10C 108.9 . . ?
C9A C10A H10D 108.9 . . ?
H10C C10A H10D 107.7 . . ?
O1A C11A H11D 109.5 . . ?
O1A C11A H11E 109.5 . . ?
O1A C11A H11F 109.5 . . ?
H11D C11A H11E 109.5 . . ?
H11D C11A H11F 109.5 . . ?
H11E C11A H11F 109.5 . . ?
C2A C12A H12C 108.9 . . ?
C2A C12A H12D 108.9 . . ?
C2A C12A C13A 113.2(5) . . ?
H12C C12A H12D 107.8 . . ?
C13A C12A H12C 108.9 . . ?
C13A C12A H12D 108.9 . . ?
N1A C13A C12A 113.1(5) . . ?
N1A C13A H13C 109.0 . . ?
N1A C13A H13D 109.0 . . ?
C12A C13A H13C 109.0 . . ?
C12A C13A H13D 109.0 . . ?
H13C C13A H13D 107.8 . . ?
N1A C14A C15A 124.2(5) . . ?
N1A C14A C17A 120.2(6) . . ?
C15A C14A C17A 115.6(5) . . ?
C14A C15A H15A 115.5 . . ?
C16A C15A C14A 129.1(5) . . ?
C16A C15A H15A 115.5 . . ?
N2A C16A C15A 125.4(5) . . ?
N2A C16A C18A 119.2(5) . . ?
C15A C16A C18A 115.4(5) . . ?
C14A C17A H17D 109.5 . . ?
C14A C17A H17E 109.5 . . ?
C14A C17A H17F 109.5 . . ?
H17D C17A H17E 109.5 . . ?
H17D C17A H17F 109.5 . . ?
H17E C17A H17F 109.5 . . ?
C16A C18A H18D 109.5 . . ?
C16A C18A H18E 109.5 . . ?
C16A C18A H18F 109.5 . . ?
H18D C18A H18E 109.5 . . ?
H18D C18A H18F 109.5 . . ?
H18E C18A H18F 109.5 . . ?
C24A C19A N2A 119.1(5) . . ?
C24A C19A C20A 122.1(5) . . ?
C20A C19A N2A 118.7(5) . . ?
C19A C24A C23A 118.2(6) . . ?
C19A C24A C25A 124.0(5) . . ?
C23A C24A C25A 117.8(6) . . ?
C24A C23A H23A 119.8 . . ?
C22A C23A C24A 120.4(7) . . ?
C22A C23A H23A 119.8 . . ?
C23A C22A H22A 119.8 . . ?
C23A C22A C21A 120.5(6) . . ?
C21A C22A H22A 119.8 . . ?
C22A C21A H21A 119.0 . . ?
C22A C21A C20A 122.0(7) . . ?
C20A C21A H21A 119.0 . . ?
C19A C20A C28A 122.5(5) . . ?
C21A C20A C19A 116.8(6) . . ?
C21A C20A C28A 120.7(6) . . ?
C24A C25A H25A 107.5 . . ?
C24A C25A C27A 110.6(7) . . ?
C24A C25A C26A 114.9(7) . . ?
C27A C25A H25A 107.5 . . ?
C26A C25A H25A 107.5 . . ?
C26A C25A C27A 108.6(8) . . ?
C25A C27A H27D 109.5 . . ?
C25A C27A H27E 109.5 . . ?
C25A C27A H27F 109.5 . . ?
H27D C27A H27E 109.5 . . ?
H27D C27A H27F 109.5 . . ?
H27E C27A H27F 109.5 . . ?
C25A C26A H26D 109.5 . . ?
C25A C26A H26E 109.5 . . ?
C25A C26A H26F 109.5 . . ?
H26D C26A H26E 109.5 . . ?
H26D C26A H26F 109.5 . . ?
H26E C26A H26F 109.5 . . ?
C20A C28A H28A 107.8 . . ?
C20A C28A C30A 113.1(6) . . ?
C20A C28A C29A 110.5(5) . . ?
C30A C28A H28A 107.8 . . ?
C29A C28A H28A 107.8 . . ?
C29A C28A C30A 109.6(6) . . ?
C28A C30A H30D 109.5 . . ?
C28A C30A H30E 109.5 . . ?
C28A C30A H30F 109.5 . . ?
H30D C30A H30E 109.5 . . ?
H30D C30A H30F 109.5 . . ?
H30E C30A H30F 109.5 . . ?
C28A C29A H29D 109.5 . . ?
C28A C29A H29E 109.5 . . ?
C28A C29A H29F 109.5 . . ?
H29D C29A H29E 109.5 . . ?
H29D C29A H29F 109.5 . . ?
H29E C29A H29F 109.5 . . ?
Yb1A C33A H33C 106.0 . . ?
Yb1A C33A H33D 106.0 . . ?
Yb1A C33A H31C 104.1 . . ?
Yb1A C33A H31D 104.1 . . ?
Si2 C33A Yb1A 125.2(5) . . ?
Si2 C33A H33C 106.0 . . ?
Si2 C33A H33D 106.0 . . ?
Si2A C33A Yb1A 132.6(9) . . ?
Si2A C33A H31C 104.1 . . ?
Si2A C33A H31D 104.1 . . ?
H33C C33A H33D 106.3 . . ?
H31C C33A H31D 105.5 . . ?
Si2 C31A H31F 109.5 . . ?
Si2 C31A H31G 109.5 . . ?
Si2 C31A H31H 109.5 . . ?
H31F C31A H31G 109.5 . . ?
H31F C31A H31H 109.5 . . ?
H31G C31A H31H 109.5 . . ?
Si2A C66A H66A 109.5 . . ?
Si2A C66A H66B 109.5 . . ?
Si2A C66A H66C 109.5 . . ?
H66A C66A H66B 109.5 . . ?
H66A C66A H66C 109.5 . . ?
H66B C66A H66C 109.5 . . ?
Si2 C32A H32D 109.5 . . ?
Si2 C32A H32E 109.5 . . ?
Si2 C32A H32F 109.5 . . ?
H32D C32A H32E 109.5 . . ?
H32D C32A H32F 109.5 . . ?
H32E C32A H32F 109.5 . . ?
Si2A C67A H67A 109.5 . . ?
Si2A C67A H67B 109.5 . . ?
Si2A C67A H67C 109.5 . . ?
H67A C67A H67B 109.5 . . ?
H67A C67A H67C 109.5 . . ?
H67B C67A H67C 109.5 . . ?
Si2 C34A H34D 109.5 . . ?
Si2 C34A H34E 109.5 . . ?
Si2 C34A H34F 109.5 . . ?
H34D C34A H34E 109.5 . . ?
H34D C34A H34F 109.5 . . ?
H34E C34A H34F 109.5 . . ?
Si2A C68A H68A 109.5 . . ?
Si2A C68A H68B 109.5 . . ?
Si2A C68A H68C 109.5 . . ?
H68A C68A H68B 109.5 . . ?
H68A C68A H68C 109.5 . . ?
H68B C68A H68C 109.5 . . ?

loop_
_geom_bond_atom_site_label_1
_geom_bond_atom_site_label_2
_geom_bond_distance
_geom_bond_site_symmetry_2
_geom_bond_publ_flag
Yb1 O1 2.365(5) . ?
Yb1 N1 2.285(5) . ?
Yb1 N2 2.308(5) . ?
Yb1 C1 2.370(6) . ?
Yb1 C33 2.339(6) . ?
Si1 C33 1.848(6) . ?
Si1 C31 1.875(6) . ?
Si1 C32 1.897(7) . ?
Si1 C34 1.880(7) . ?
O1 C10 1.457(7) . ?
O1 C11 1.399(8) . ?
N3 C1 1.425(6) . ?
N3 C8 1.359(8) . ?
N3 C9 1.444(8) . ?
N1 C13 1.472(7) . ?
N1 C14 1.323(6) . ?
N2 C16 1.343(6) . ?
N2 C19 1.464(6) . ?
C1 C2 1.383(7) . ?
C2 C3 1.447(8) . ?
C2 C12 1.507(8) . ?
C3 C4 1.397(8) . ?
C3 C8 1.410(9) . ?
C4 H4 0.9300 . ?
C4 C5 1.392(9) . ?
C5 H5 0.9300 . ?
C5 C6 1.339(11) . ?
C6 H6 0.9300 . ?
C6 C7 1.402(10) . ?
C7 H7 0.9300 . ?
C7 C8 1.430(9) . ?
C9 H9A 0.9700 . ?
C9 H9B 0.9700 . ?
C9 C10 1.494(10) . ?
C10 H10A 0.9700 . ?
C10 H10B 0.9700 . ?
C11 H11A 0.9600 . ?
C11 H11B 0.9600 . ?
C11 H11C 0.9600 . ?
C12 H12A 0.9700 . ?
C12 H12B 0.9700 . ?
C12 C13 1.517(8) . ?
C13 H13A 0.9700 . ?
C13 H13B 0.9700 . ?
C14 C15 1.416(7) . ?
C14 C17 1.527(7) . ?
C15 H15 0.9300 . ?
C15 C16 1.390(7) . ?
C16 C18 1.509(7) . ?
C17 H17A 0.9600 . ?
C17 H17B 0.9600 . ?
C17 H17C 0.9600 . ?
C18 H18A 0.9600 . ?
C18 H18B 0.9600 . ?
C18 H18C 0.9600 . ?
C19 C20 1.416(7) . ?
C19 C24 1.410(7) . ?
C20 C21 1.420(8) . ?
C20 C25 1.531(8) . ?
C21 H21 0.9300 . ?
C21 C22 1.375(9) . ?
C22 H22 0.9300 . ?
C22 C23 1.363(9) . ?
C23 H23 0.9300 . ?
C23 C24 1.379(8) . ?
C24 C28 1.541(9) . ?
C25 H25 0.9800 . ?
C25 C26 1.547(9) . ?
C25 C27 1.508(9) . ?
C26 H26A 0.9600 . ?
C26 H26B 0.9600 . ?
C26 H26C 0.9600 . ?
C27 H27A 0.9600 . ?
C27 H27B 0.9600 . ?
C27 H27C 0.9600 . ?
C28 H28 0.9800 . ?
C28 C29 1.493(10) . ?
C28 C30 1.504(9) . ?
C29 H29A 0.9600 . ?
C29 H29B 0.9600 . ?
C29 H29C 0.9600 . ?
C30 H30A 0.9600 . ?
C30 H30B 0.9600 . ?
C30 H30C 0.9600 . ?
C33 H33A 0.9700 . ?
C33 H33B 0.9700 . ?
C31 H31A 0.9600 . ?
C31 H31B 0.9600 . ?
C31 H31E 0.9600 . ?
C32 H32A 0.9600 . ?
C32 H32B 0.9600 . ?
C32 H32C 0.9600 . ?
C34 H34A 0.9600 . ?
C34 H34B 0.9600 . ?
C34 H34C 0.9600 . ?
Yb1A O1A 2.377(5) . ?
Yb1A N1A 2.280(5) . ?
Yb1A N2A 2.297(5) . ?
Yb1A C1A 2.394(6) . ?
Yb1A C33A 2.336(7) . ?
Si2 C33A 1.881(9) . ?
Si2 C31A 1.860(17) . ?
Si2 C32A 2.02(2) . ?
Si2 C34A 1.743(19) . ?
Si2A C33A 1.849(15) . ?
Si2A C66A 1.58(5) . ?
Si2A C67A 1.78(4) . ?
Si2A C68A 2.35(4) . ?
O1A C10A 1.456(8) . ?
O1A C11A 1.410(7) . ?
N4 C1A 1.417(7) . ?
N4 C8A 1.366(8) . ?
N4 C9A 1.461(8) . ?
N1A C13A 1.466(7) . ?
N1A C14A 1.329(7) . ?
N2A C16A 1.340(6) . ?
N2A C19A 1.465(6) . ?
C1A C2A 1.401(7) . ?
C2A C3A 1.438(8) . ?
C2A C12A 1.515(8) . ?
C3A C4A 1.417(9) . ?
C3A C8A 1.405(8) . ?
C4A H4A 0.9300 . ?
C4A C5A 1.394(10) . ?
C5A H5A 0.9300 . ?
C5A C6A 1.369(11) . ?
C6A H6A 0.9300 . ?
C6A C7A 1.396(10) . ?
C7A H7A 0.9300 . ?
C7A C8A 1.419(8) . ?
C9A H9AA 0.9700 . ?
C9A H9AB 0.9700 . ?
C9A C10A 1.483(10) . ?
C10A H10C 0.9700 . ?
C10A H10D 0.9700 . ?
C11A H11D 0.9600 . ?
C11A H11E 0.9600 . ?
C11A H11F 0.9600 . ?
C12A H12C 0.9700 . ?
C12A H12D 0.9700 . ?
C12A C13A 1.528(8) . ?
C13A H13C 0.9700 . ?
C13A H13D 0.9700 . ?
C14A C15A 1.408(8) . ?
C14A C17A 1.529(7) . ?
C15A H15A 0.9300 . ?
C15A C16A 1.376(7) . ?
C16A C18A 1.523(8) . ?
C17A H17D 0.9600 . ?
C17A H17E 0.9600 . ?
C17A H17F 0.9600 . ?
C18A H18D 0.9600 . ?
C18A H18E 0.9600 . ?
C18A H18F 0.9600 . ?
C19A C24A 1.389(8) . ?
C19A C20A 1.419(8) . ?
C24A C23A 1.419(8) . ?
C24A C25A 1.518(9) . ?
C23A H23A 0.9300 . ?
C23A C22A 1.369(10) . ?
C22A H22A 0.9300 . ?
C22A C21A 1.381(10) . ?
C21A H21A 0.9300 . ?
C21A C20A 1.394(8) . ?
C20A C28A 1.511(8) . ?
C25A H25A 0.9800 . ?
C25A C27A 1.527(11) . ?
C25A C26A 1.525(11) . ?
C27A H27D 0.9600 . ?
C27A H27E 0.9600 . ?
C27A H27F 0.9600 . ?
C26A H26D 0.9600 . ?
C26A H26E 0.9600 . ?
C26A H26F 0.9600 . ?
C28A H28A 0.9800 . ?
C28A C30A 1.545(10) . ?
C28A C29A 1.536(9) . ?
C30A H30D 0.9600 . ?
C30A H30E 0.9600 . ?
C30A H30F 0.9600 . ?
C29A H29D 0.9600 . ?
C29A H29E 0.9600 . ?
C29A H29F 0.9600 . ?
C33A H33C 0.9700 . ?
C33A H33D 0.9700 . ?
C33A H31C 0.9700 . ?
C33A H31D 0.9700 . ?
C31A H31F 0.9600 . ?
C31A H31G 0.9600 . ?
C31A H31H 0.9600 . ?
C66A H66A 0.9600 . ?
C66A H66B 0.9600 . ?
C66A H66C 0.9600 . ?
C32A H32D 0.9600 . ?
C32A H32E 0.9600 . ?
C32A H32F 0.9600 . ?
C67A H67A 0.9600 . ?
C67A H67B 0.9600 . ?
C67A H67C 0.9600 . ?
C34A H34D 0.9600 . ?
C34A H34E 0.9600 . ?
C34A H34F 0.9600 . ?
C68A H68A 0.9600 . ?
C68A H68B 0.9600 . ?
C68A H68C 0.9600 . ?

loop_
_geom_torsion_atom_site_label_1
_geom_torsion_atom_site_label_2
_geom_torsion_atom_site_label_3
_geom_torsion_atom_site_label_4
_geom_torsion
_geom_torsion_site_symmetry_1
_geom_torsion_site_symmetry_2
_geom_torsion_site_symmetry_3
_geom_torsion_site_symmetry_4
_geom_torsion_publ_flag
Yb1 O1 C10 C9 -80.4(6) . . . . ?
Yb1 N1 C13 C12 88.2(5) . . . . ?
Yb1 N1 C14 C15 -3.3(7) . . . . ?
Yb1 N1 C14 C17 176.0(4) . . . . ?
Yb1 N2 C16 C15 1.3(8) . . . . ?
Yb1 N2 C16 C18 -177.5(4) . . . . ?
Yb1 N2 C19 C20 87.8(5) . . . . ?
Yb1 N2 C19 C24 -89.3(5) . . . . ?
Yb1 C1 C2 C3 -155.2(3) . . . . ?
Yb1 C1 C2 C12 23.7(7) . . . . ?
N3 C1 C2 C3 2.6(6) . . . . ?
N3 C1 C2 C12 -178.5(5) . . . . ?
N3 C9 C10 O1 71.4(7) . . . . ?
N1 C14 C15 C16 -2.4(9) . . . . ?
N2 C19 C20 C21 -176.9(5) . . . . ?
N2 C19 C20 C25 4.1(8) . . . . ?
N2 C19 C24 C23 177.7(5) . . . . ?
N2 C19 C24 C28 -3.8(8) . . . . ?
C1 N3 C8 C3 3.0(6) . . . . ?
C1 N3 C8 C7 -177.0(6) . . . . ?
C1 N3 C9 C10 -12.3(9) . . . . ?
C1 C2 C3 C4 174.8(6) . . . . ?
C1 C2 C3 C8 -0.9(6) . . . . ?
C1 C2 C12 C13 3.2(8) . . . . ?
C2 C3 C4 C5 -175.7(6) . . . . ?
C2 C3 C8 N3 -1.3(6) . . . . ?
C2 C3 C8 C7 178.7(5) . . . . ?
C2 C12 C13 N1 -65.8(6) . . . . ?
C3 C2 C12 C13 -178.0(5) . . . . ?
C3 C4 C5 C6 0.5(10) . . . . ?
C4 C3 C8 N3 -177.8(5) . . . . ?
C4 C3 C8 C7 2.2(8) . . . . ?
C4 C5 C6 C7 -2.3(12) . . . . ?
C5 C6 C7 C8 3.9(10) . . . . ?
C6 C7 C8 N3 176.2(6) . . . . ?
C6 C7 C8 C3 -3.8(9) . . . . ?
C8 N3 C1 Yb1 153.7(4) . . . . ?
C8 N3 C1 C2 -3.5(6) . . . . ?
C8 N3 C9 C10 166.0(5) . . . . ?
C8 C3 C4 C5 -0.4(8) . . . . ?
C9 N3 C1 Yb1 -27.8(7) . . . . ?
C9 N3 C1 C2 175.0(5) . . . . ?
C9 N3 C8 C3 -175.5(5) . . . . ?
C9 N3 C8 C7 4.5(9) . . . . ?
C11 O1 C10 C9 121.0(6) . . . . ?
C12 C2 C3 C4 -4.2(9) . . . . ?
C12 C2 C3 C8 -179.8(5) . . . . ?
C13 N1 C14 C15 174.3(5) . . . . ?
C13 N1 C14 C17 -6.3(7) . . . . ?
C14 N1 C13 C12 -90.0(5) . . . . ?
C14 C15 C16 N2 3.3(9) . . . . ?
C14 C15 C16 C18 -177.8(5) . . . . ?
C16 N2 C19 C20 -92.9(6) . . . . ?
C16 N2 C19 C24 90.0(6) . . . . ?
C17 C14 C15 C16 178.3(5) . . . . ?
C19 N2 C16 C15 -177.9(5) . . . . ?
C19 N2 C16 C18 3.3(7) . . . . ?
C19 C20 C21 C22 -0.6(9) . . . . ?
C19 C20 C25 C26 118.1(7) . . . . ?
C19 C20 C25 C27 -119.4(7) . . . . ?
C19 C24 C28 C29 -114.9(7) . . . . ?
C19 C24 C28 C30 120.5(7) . . . . ?
C20 C19 C24 C23 0.6(8) . . . . ?
C20 C19 C24 C28 179.1(5) . . . . ?
C20 C21 C22 C23 0.2(10) . . . . ?
C21 C20 C25 C26 -61.0(8) . . . . ?
C21 C20 C25 C27 61.5(8) . . . . ?
C21 C22 C23 C24 0.7(11) . . . . ?
C22 C23 C24 C19 -1.1(10) . . . . ?
C22 C23 C24 C28 -179.6(6) . . . . ?
C23 C24 C28 C29 63.6(9) . . . . ?
C23 C24 C28 C30 -61.1(8) . . . . ?
C24 C19 C20 C21 0.2(8) . . . . ?
C24 C19 C20 C25 -178.9(5) . . . . ?
C25 C20 C21 C22 178.5(6) . . . . ?
C31 Si1 C33 Yb1 16.8(6) . . . . ?
C32 Si1 C33 Yb1 -102.5(5) . . . . ?
C34 Si1 C33 Yb1 136.2(4) . . . . ?
Yb1A O1A C10A C9A -82.0(6) . . . . ?
Yb1A N1A C13A C12A 88.5(5) . . . . ?
Yb1A N1A C14A C15A -4.5(8) . . . . ?
Yb1A N1A C14A C17A 175.3(4) . . . . ?
Yb1A N2A C16A C15A 3.0(8) . . . . ?
Yb1A N2A C16A C18A -178.7(4) . . . . ?
Yb1A N2A C19A C24A 83.2(5) . . . . ?
Yb1A N2A C19A C20A -95.2(5) . . . . ?
Yb1A C1A C2A C3A -157.8(4) . . . . ?
Yb1A C1A C2A C12A 23.2(8) . . . . ?
N4 C1A C2A C3A 2.3(6) . . . . ?
N4 C1A C2A C12A -176.7(5) . . . . ?
N4 C9A C10A O1A 74.1(7) . . . . ?
N1A C14A C15A C16A -2.7(9) . . . . ?
N2A C19A C24A C23A -179.4(5) . . . . ?
N2A C19A C24A C25A 0.1(9) . . . . ?
N2A C19A C20A C21A 178.1(5) . . . . ?
N2A C19A C20A C28A -1.0(8) . . . . ?
C1A N4 C8A C3A 2.1(7) . . . . ?
C1A N4 C8A C7A -176.9(6) . . . . ?
C1A N4 C9A C10A -14.0(9) . . . . ?
C1A C2A C3A C4A 176.3(6) . . . . ?
C1A C2A C3A C8A -1.1(6) . . . . ?
C1A C2A C12A C13A 3.5(9) . . . . ?
C2A C3A C4A C5A -177.9(6) . . . . ?
C2A C3A C8A N4 -0.6(6) . . . . ?
C2A C3A C8A C7A 178.5(5) . . . . ?
C2A C12A C13A N1A -65.7(7) . . . . ?
C3A C2A C12A C13A -175.3(5) . . . . ?
C3A C4A C5A C6A 1.9(10) . . . . ?
C4A C3A C8A N4 -178.4(5) . . . . ?
C4A C3A C8A C7A 0.7(9) . . . . ?
C4A C5A C6A C7A -2.9(12) . . . . ?
C5A C6A C7A C8A 2.6(11) . . . . ?
C6A C7A C8A N4 177.3(6) . . . . ?
C6A C7A C8A C3A -1.5(9) . . . . ?
C8A N4 C1A Yb1A 157.0(4) . . . . ?
C8A N4 C1A C2A -2.7(6) . . . . ?
C8A N4 C9A C10A 162.8(6) . . . . ?
C8A C3A C4A C5A -0.8(9) . . . . ?
C9A N4 C1A Yb1A -25.8(8) . . . . ?
C9A N4 C1A C2A 174.5(6) . . . . ?
C9A N4 C8A C3A -175.2(5) . . . . ?
C9A N4 C8A C7A 5.8(10) . . . . ?
C11A O1A C10A C9A 99.4(7) . . . . ?
C12A C2A C3A C4A -4.8(10) . . . . ?
C12A C2A C3A C8A 177.8(5) . . . . ?
C13A N1A C14A C15A 175.8(5) . . . . ?
C13A N1A C14A C17A -4.3(8) . . . . ?
C14A N1A C13A C12A -91.8(6) . . . . ?
C14A C15A C16A N2A 3.5(9) . . . . ?
C14A C15A C16A C18A -174.9(5) . . . . ?
C16A N2A C19A C24A -97.6(6) . . . . ?
C16A N2A C19A C20A 83.9(6) . . . . ?
C17A C14A C15A C16A 177.4(6) . . . . ?
C19A N2A C16A C15A -175.9(5) . . . . ?
C19A N2A C16A C18A 2.4(7) . . . . ?
C19A C24A C23A C22A 1.1(10) . . . . ?
C19A C24A C25A C27A 103.7(8) . . . . ?
C19A C24A C25A C26A -132.9(7) . . . . ?
C19A C20A C28A C30A -135.3(6) . . . . ?
C19A C20A C28A C29A 101.5(7) . . . . ?
C24A C19A C20A C21A -0.2(9) . . . . ?
C24A C19A C20A C28A -179.4(6) . . . . ?
C24A C23A C22A C21A 0.2(11) . . . . ?
C23A C24A C25A C27A -76.8(9) . . . . ?
C23A C24A C25A C26A 46.7(10) . . . . ?
C23A C22A C21A C20A -1.6(11) . . . . ?
C22A C21A C20A C19A 1.6(9) . . . . ?
C22A C21A C20A C28A -179.3(6) . . . . ?
C21A C20A C28A C30A 45.7(8) . . . . ?
C21A C20A C28A C29A -77.5(8) . . . . ?
C20A C19A C24A C23A -1.1(9) . . . . ?
C20A C19A C24A C25A 178.4(6) . . . . ?
C25A C24A C23A C22A -178.4(7) . . . . ?
C31A Si2 C33A Yb1A 34.6(11) . . . . ?
C66A Si2A C33A Yb1A 60(3) . . . . ?
C32A Si2 C33A Yb1A 141.4(8) . . . . ?
C67A Si2A C33A Yb1A -154.2(17) . . . . ?
C34A Si2 C33A Yb1A -97.4(12) . . . . ?
C68A Si2A C33A Yb1A -59.3(17) . . . . ?

loop_
_platon_squeeze_void_nr
_platon_squeeze_void_average_x
_platon_squeeze_void_average_y
_platon_squeeze_void_average_z
_platon_squeeze_void_volume
_platon_squeeze_void_count_electrons
_platon_squeeze_void_content
1 0.322 0.198 0.852 85 1 ' '
2 0.678 0.198 0.648 86 1 ' '
3 0.000 0.119 0.250 18 0 ' '
4 0.500 0.160 0.750 150 0 ' '
5 0.100 0.108 0.058 7 0 ' '
6 0.900 0.108 0.442 7 0 ' '
7 0.000 0.133 0.750 6 0 ' '
8 0.179 0.303 0.148 86 1 ' '
9 0.821 0.303 0.352 85 1 ' '
10 0.000 0.341 0.250 149 0 ' '
11 0.500 0.385 0.750 17 0 ' '
12 0.500 0.367 0.250 6 0 ' '
13 0.402 0.393 0.944 7 0 ' '
14 0.598 0.393 0.556 6 0 ' '
15 0.178 0.698 0.648 86 1 ' '
16 0.822 0.698 0.852 85 1 ' '
17 0.000 0.660 0.750 150 0 ' '
18 0.500 0.619 0.250 18 0 ' '
19 0.400 0.608 0.442 7 0 ' '
20 0.600 0.608 0.058 7 0 ' '
21 0.500 0.633 0.750 6 0 ' '
22 0.321 0.803 0.352 85 1 ' '
23 0.679 0.803 0.148 86 1 ' '
24 0.500 0.841 0.250 149 0 ' '
25 0.000 0.885 0.750 17 0 ' '
26 0.000 0.867 0.250 6 0 ' '
27 0.098 0.893 0.556 6 0 ' '
28 0.902 0.893 0.944 7 0 ' '
